data_7230144
loop_
_publ_author_name
'Pisk, Jana'
'Hrenar, Tomica'
'Rub\<ci\'c, Mirta'
'Pavlovi\'c, Gordana'
'Damjanovi\'c, Vladimir'
'Lovri\'c, Jasna'
'Cindri\'c, Marina'
'Vrdoljak, Vi\<snja'

_publ_section_title
;
 Comparative studies on conventional and solvent-free synthesis toward
 hydrazones: application of PXRD and chemometric data analysis in
 mechanochemical reaction monitoring
;
_journal_issue 13
_journal_name_full CrystEngComm
_journal_page_first 1804
_journal_paper_doi 10.1039/C7CE02136D
_journal_volume 20
_journal_year 2018
_chemical_formula_sum 'C15 H15 N3 O3'
_chemical_formula_weight 285.30
_space_group_crystal_system monoclinic
_space_group_IT_number 7
_space_group_name_Hall 'P -2yc'
_space_group_name_H-M_alt 'P 1 c 1'
_symmetry_space_group_name_Hall 'P -2yc'
_symmetry_space_group_name_H-M 'P 1 c 1'
_atom_sites_solution_hydrogens mixed
_audit_creation_method SHELXL-2014/7
_audit_update_record
;
2017-11-29 deposited with the CCDC.
2018-02-12 downloaded from the CCDC.
;
_cell_angle_alpha 90
_cell_angle_beta 97.453(4)
_cell_angle_gamma 90
_cell_formula_units_Z 4
_cell_length_a 11.9715(5)
_cell_length_b 12.5059(6)
_cell_length_c 9.3710(4)
_cell_measurement_reflns_used 2564
_cell_measurement_temperature 296(2)
_cell_measurement_theta_max 23.6170
_cell_measurement_theta_min 4.5920
_cell_volume 1391.12(11)
_computing_cell_refinement
;
CrysAlisPro, Agilent Technologies,
Version 1.171.37.35 (release 27-03-2014 CrysAlis171 .NET)
(compiled Mar 27 2014,17:12:48)
;
_computing_data_collection
;
CrysAlisPro, Agilent Technologies,
Version 1.171.37.35 (release 27-03-2014 CrysAlis171 .NET)
(compiled Mar 27 2014,17:12:48)
;
_computing_data_reduction
;
CrysAlisPro, Agilent Technologies,
Version 1.171.37.35 (release 27-03-2014 CrysAlis171 .NET)
(compiled Mar 27 2014,17:12:48)
;
_computing_molecular_graphics 'MERCURY 3.8. (CCDC, 2016)'
_computing_publication_material 'SHELXL-2014/7 (Sheldrick, 2014)'
_computing_structure_refinement 'SHELXL-2014/7 (Sheldrick, 2014)'
_computing_structure_solution 'SHELXT-2014/7 (Sheldrick, 2014)'
_diffrn_ambient_temperature 296(2)
_diffrn_measured_fraction_theta_full 0.994
_diffrn_measured_fraction_theta_max 0.996
_diffrn_measurement_device_type 'Xcalibur, Sapphire3'
_diffrn_measurement_method '\w scans'
_diffrn_radiation_type MoK\a
_diffrn_radiation_wavelength 0.71073
_diffrn_reflns_av_R_equivalents 0.0488
_diffrn_reflns_av_unetI/netI 0.0890
_diffrn_reflns_Laue_measured_fraction_full 0.994
_diffrn_reflns_Laue_measured_fraction_max 0.996
_diffrn_reflns_limit_h_max 16
_diffrn_reflns_limit_h_min -13
_diffrn_reflns_limit_k_max 17
_diffrn_reflns_limit_k_min -17
_diffrn_reflns_limit_l_max 12
_diffrn_reflns_limit_l_min -12
_diffrn_reflns_number 15432
_diffrn_reflns_point_group_measured_fraction_full 0.901
_diffrn_reflns_point_group_measured_fraction_max 0.869
_diffrn_reflns_theta_full 25.242
_diffrn_reflns_theta_max 28.997
_diffrn_reflns_theta_min 4.400
_diffrn_source 'Enhance (Mo) X-ray Source'
_exptl_absorpt_coefficient_mu 0.097
_exptl_absorpt_correction_T_max 1.00000
_exptl_absorpt_correction_T_min 0.81891
_exptl_absorpt_correction_type multi-scan
_exptl_crystal_colour colourless
_exptl_crystal_density_diffrn 1.362
_exptl_crystal_description prism
_exptl_crystal_F_000 600
_exptl_crystal_size_max 0.59
_exptl_crystal_size_mid 0.38
_exptl_crystal_size_min 0.12
_refine_diff_density_max 0.154
_refine_diff_density_min -0.159
_refine_diff_density_rms 0.036
_refine_ls_abs_structure_details
;
 Flack x determined using 1038 quotients [(I+)-(I-)]/[(I+)+(I-)]
 (Parsons, Flack and Wagner, Acta Cryst. B69 (2013) 249-259).
;
_refine_ls_abs_structure_Flack 0.2(9)
_refine_ls_extinction_method none
_refine_ls_goodness_of_fit_ref 0.971
_refine_ls_hydrogen_treatment mixed
_refine_ls_matrix_type full
_refine_ls_number_parameters 408
_refine_ls_number_reflns 6435
_refine_ls_number_restraints 9
_refine_ls_restrained_S_all 0.970
_refine_ls_R_factor_all 0.1242
_refine_ls_R_factor_gt 0.0552
_refine_ls_shift/su_max 0.000
_refine_ls_shift/su_mean 0.000
_refine_ls_structure_factor_coef Fsqd
_refine_ls_weighting_details 'w=1/[\s^2^(Fo^2^)+(0.0205P)^2^] where P=(Fo^2^+2Fc^2^)/3'
_refine_ls_weighting_scheme calc
_refine_ls_wR_factor_gt 0.0779
_refine_ls_wR_factor_ref 0.0969
_reflns_Friedel_coverage 0.741
_reflns_Friedel_fraction_full 0.806
_reflns_Friedel_fraction_max 0.742
_reflns_number_gt 3484
_reflns_number_total 6435
_reflns_threshold_expression 'I > 2\s(I)'
_cod_data_source_file c7ce02136d2.cif
_cod_data_source_block 4c_exp_1978
_cod_depositor_comments 'Adding full bibliography for 7230137--7230144.cif.'
_cod_database_code 7230144
_shelx_shelxl_version_number 2014/7
_shelx_space_group_comment
;
The symmetry employed for this shelxl refinement is uniquely defined
by the following loop, which should always be used as a source of
symmetry information in preference to the above space-group names.
They are only intended as comments.
;
_exptl_absorpt_special_details
;
CrysAlisPro, Agilent Technologies,
Version 1.171.37.35.
Empirical absorption correction 
using spherical harmonics,
 implemented in SCALE3 ABSPACK 
scaling algorithm.
;

loop_
_space_group_symop_operation_xyz
'x, y, z'
'x, -y, z+1/2'

loop_
_atom_site_label
_atom_site_type_symbol
_atom_site_fract_x
_atom_site_fract_y
_atom_site_fract_z
_atom_site_U_iso_or_equiv
_atom_site_adp_type
_atom_site_occupancy
_atom_site_site_symmetry_order
_atom_site_calc_flag
_atom_site_refinement_flags_posn
_atom_site_refinement_flags_adp
N21 N 0.4603(3) 0.4833(3) 0.5328(4) 0.0482(9) Uani 1 1 d . .
N22 N 0.5640(3) 0.4548(3) 0.4959(3) 0.0467(9) Uani 1 1 d . .
N23 N -0.0626(3) 0.5944(4) 0.5462(5) 0.0682(12) Uani 1 1 d D .
O21 O 0.4235(2) 0.5867(3) 0.3335(3) 0.0586(8) Uani 1 1 d . .
O22 O 0.7176(3) 0.4451(3) 0.3212(3) 0.0645(10) Uani 1 1 d D .
O23 O 1.0356(2) 0.2227(3) 0.4634(3) 0.0689(10) Uani 1 1 d . .
C115 C 0.3898(4) 0.2622(5) 0.2781(5) 0.0706(16) Uani 1 1 d . .
H15A H 0.3683 0.1884 0.2816 0.106 Uiso 1 1 calc R U
H15B H 0.3239 0.3052 0.2515 0.106 Uiso 1 1 calc R U
H15C H 0.4258 0.2841 0.3710 0.106 Uiso 1 1 calc R U
C215 C 1.0855(4) 0.2539(4) 0.3394(6) 0.0722(15) Uani 1 1 d . .
H15D H 1.0335 0.2407 0.2543 0.108 Uiso 1 1 calc R U
H15E H 1.1531 0.2133 0.3350 0.108 Uiso 1 1 calc R U
H15F H 1.1036 0.3287 0.3454 0.108 Uiso 1 1 calc R U
C11 C 1.1117(3) 0.0213(4) 0.0343(4) 0.0428(10) Uani 1 1 d . .
C12 C 1.2256(3) -0.0244(3) 0.0706(4) 0.0399(10) Uani 1 1 d . .
C13 C 1.3154(3) 0.0282(4) 0.0222(4) 0.0523(11) Uani 1 1 d . .
H13 H 1.3017 0.0880 -0.0363 0.063 Uiso 1 1 calc R U
C14 C 1.4244(4) -0.0064(4) 0.0589(5) 0.0566(12) Uani 1 1 d . .
H14 H 1.4831 0.0311 0.0260 0.068 Uiso 1 1 calc R U
C15 C 1.4479(3) -0.0955(4) 0.1436(4) 0.0493(11) Uani 1 1 d . .
C16 C 1.3578(3) -0.1526(4) 0.1869(4) 0.0533(12) Uani 1 1 d . .
H16 H 1.3713 -0.2155 0.2393 0.064 Uiso 1 1 calc R U
C17 C 1.2491(3) -0.1159(4) 0.1522(4) 0.0516(12) Uani 1 1 d . .
H17 H 1.1901 -0.1535 0.1843 0.062 Uiso 1 1 calc R U
C18 C 0.8747(3) 0.0523(4) 0.2154(4) 0.0476(11) Uani 1 1 d . .
H18 H 0.8995 0.0135 0.2981 0.057 Uiso 1 1 calc R U
C19 C 0.7671(3) 0.1070(3) 0.2027(4) 0.0410(10) Uani 1 1 d . .
C110 C 0.7287(3) 0.1724(4) 0.0846(4) 0.0445(10) Uani 1 1 d . .
C111 C 0.6291(3) 0.2280(4) 0.0789(4) 0.0494(11) Uani 1 1 d . .
H111 H 0.6050 0.2710 -0.0001 0.059 Uiso 1 1 calc R U
C112 C 0.5641(4) 0.2197(4) 0.1918(4) 0.0505(11) Uani 1 1 d . .
C113 C 0.6005(3) 0.1557(4) 0.3106(4) 0.0540(12) Uani 1 1 d . .
H113 H 0.5576 0.1497 0.3861 0.065 Uiso 1 1 calc R U
C114 C 0.7009(3) 0.1017(4) 0.3145(4) 0.0493(11) Uani 1 1 d . .
H114 H 0.7255 0.0600 0.3947 0.059 Uiso 1 1 calc R U
N11 N 1.0416(3) 0.0106(3) 0.1369(3) 0.0454(9) Uani 1 1 d D .
N12 N 0.9358(3) 0.0572(3) 0.1126(3) 0.0447(9) Uani 1 1 d . .
N13 N 1.5584(4) -0.1309(4) 0.1810(5) 0.0715(13) Uani 1 1 d D .
O11 O 1.0808(2) 0.0695(2) -0.0791(3) 0.0521(8) Uani 1 1 d . .
O12 O 0.7893(3) 0.1832(3) -0.0289(3) 0.0591(9) Uani 1 1 d D .
O13 O 0.4660(2) 0.2756(3) 0.1740(3) 0.0688(10) Uani 1 1 d . .
H11N H 1.071(3) -0.016(3) 0.217(3) 0.044(12) Uiso 1 1 d D .
H12O H 0.854(3) 0.152(4) -0.011(5) 0.090(19) Uiso 1 1 d D .
H13N H 1.610(5) -0.082(4) 0.177(8) 0.16(3) Uiso 1 1 d D .
C21 C 0.3916(3) 0.5463(4) 0.4414(4) 0.0466(10) Uani 1 1 d . .
C22 C 0.2757(3) 0.5592(4) 0.4779(4) 0.0448(10) Uani 1 1 d . .
C23 C 0.2241(3) 0.4849(4) 0.5569(4) 0.0520(11) Uani 1 1 d . .
H23 H 0.2652 0.4261 0.5953 0.062 Uiso 1 1 calc R U
C24 C 0.1124(4) 0.4958(4) 0.5805(5) 0.0592(13) Uani 1 1 d . .
H24 H 0.0799 0.4448 0.6345 0.071 Uiso 1 1 calc R U
C25 C 0.0490(4) 0.5828(4) 0.5237(5) 0.0508(12) Uani 1 1 d . .
C26 C 0.1013(4) 0.6595(4) 0.4482(5) 0.0595(13) Uani 1 1 d . .
H26 H 0.0617 0.7199 0.4129 0.071 Uiso 1 1 calc R U
C27 C 0.2119(3) 0.6462(4) 0.4254(5) 0.0579(13) Uani 1 1 d . .
H27 H 0.2449 0.6977 0.3727 0.069 Uiso 1 1 calc R U
C28 C 0.6269(3) 0.3974(4) 0.5852(4) 0.0453(10) Uani 1 1 d . .
H28 H 0.6035 0.3808 0.6734 0.054 Uiso 1 1 calc R U
C29 C 0.7342(3) 0.3574(3) 0.5521(4) 0.0428(10) Uani 1 1 d . .
C210 C 0.7746(3) 0.3804(3) 0.4212(4) 0.0459(11) Uani 1 1 d . .
C211 C 0.8748(3) 0.3373(4) 0.3890(4) 0.0507(11) Uani 1 1 d . .
H211 H 0.9005 0.3532 0.3019 0.061 Uiso 1 1 calc R U
C212 C 0.9364(3) 0.2707(4) 0.4866(5) 0.0517(11) Uani 1 1 d . .
C213 C 0.8983(4) 0.2465(4) 0.6165(5) 0.0573(12) Uani 1 1 d . .
H213 H 0.9400 0.2015 0.6823 0.069 Uiso 1 1 calc R U
C214 C 0.7989(3) 0.2893(4) 0.6473(4) 0.0520(12) Uani 1 1 d . .
H214 H 0.7737 0.2724 0.7343 0.062 Uiso 1 1 calc R U
H21N H 0.443(3) 0.466(4) 0.619(4) 0.062 Uiso 1 1 d . U
H22O H 0.658(2) 0.462(4) 0.351(4) 0.062 Uiso 1 1 d D U
H23N H 1.571(4) -0.174(3) 0.252(4) 0.062 Uiso 1 1 d D U
H33N H -0.094(3) 0.534(2) 0.568(5) 0.062 Uiso 1 1 d D U
H43N H -0.099(3) 0.644(3) 0.497(4) 0.062 Uiso 1 1 d D U

loop_
_atom_site_aniso_label
_atom_site_aniso_U_11
_atom_site_aniso_U_22
_atom_site_aniso_U_33
_atom_site_aniso_U_23
_atom_site_aniso_U_13
_atom_site_aniso_U_12
N21 0.044(2) 0.060(3) 0.0416(18) 0.0026(19) 0.0099(16) 0.0066(19)
N22 0.0412(19) 0.052(2) 0.0482(19) 0.001(2) 0.0097(16) 0.0049(18)
N23 0.047(3) 0.072(4) 0.087(3) -0.004(3) 0.014(2) 0.003(2)
O21 0.0578(19) 0.071(2) 0.0491(16) 0.0089(17) 0.0164(14) 0.0080(17)
O22 0.060(2) 0.079(3) 0.0574(19) 0.0218(19) 0.0148(16) 0.0216(19)
O23 0.0522(19) 0.074(3) 0.084(2) 0.019(2) 0.0224(18) 0.0213(18)
C115 0.055(3) 0.084(4) 0.076(3) 0.005(3) 0.021(3) 0.015(3)
C215 0.054(3) 0.078(4) 0.091(3) -0.002(3) 0.034(3) 0.004(3)
C11 0.044(2) 0.049(3) 0.035(2) -0.007(2) 0.0055(18) -0.008(2)
C12 0.043(2) 0.046(3) 0.0318(19) -0.003(2) 0.0090(17) -0.005(2)
C13 0.052(3) 0.052(3) 0.054(2) 0.006(2) 0.009(2) -0.008(2)
C14 0.049(3) 0.059(3) 0.065(3) -0.004(3) 0.016(2) -0.013(2)
C15 0.049(3) 0.053(3) 0.047(2) -0.010(2) 0.007(2) 0.003(2)
C16 0.058(3) 0.052(3) 0.052(2) 0.008(2) 0.016(2) 0.009(2)
C17 0.047(2) 0.058(3) 0.052(2) 0.006(2) 0.017(2) -0.002(2)
C18 0.046(2) 0.054(3) 0.043(2) 0.006(2) 0.009(2) 0.003(2)
C19 0.045(2) 0.041(3) 0.037(2) 0.003(2) 0.0066(18) -0.001(2)
C110 0.046(2) 0.050(3) 0.039(2) 0.003(2) 0.0122(19) -0.003(2)
C111 0.052(2) 0.054(3) 0.043(2) 0.014(2) 0.009(2) 0.003(2)
C112 0.046(2) 0.055(3) 0.052(2) 0.002(2) 0.010(2) 0.005(2)
C113 0.048(3) 0.069(3) 0.047(2) 0.009(3) 0.0156(19) 0.003(2)
C114 0.052(3) 0.057(3) 0.040(2) 0.012(2) 0.009(2) 0.003(2)
N11 0.045(2) 0.055(3) 0.0369(18) 0.0052(19) 0.0072(16) 0.0034(18)
N12 0.0391(18) 0.053(2) 0.0424(18) -0.0012(18) 0.0082(15) 0.0002(17)
N13 0.051(3) 0.086(4) 0.077(3) 0.005(3) 0.008(2) 0.016(3)
O11 0.0537(18) 0.064(2) 0.0385(14) 0.0063(16) 0.0062(13) 0.0026(16)
O12 0.062(2) 0.073(2) 0.0459(16) 0.0142(17) 0.0208(16) 0.0105(19)
O13 0.0561(19) 0.080(3) 0.074(2) 0.019(2) 0.0223(17) 0.0184(19)
C21 0.047(2) 0.050(3) 0.045(2) -0.003(2) 0.011(2) 0.004(2)
C22 0.045(2) 0.050(3) 0.040(2) 0.003(2) 0.0093(18) 0.003(2)
C23 0.044(2) 0.044(3) 0.067(3) 0.007(2) 0.004(2) 0.004(2)
C24 0.048(3) 0.058(3) 0.072(3) 0.010(3) 0.010(2) -0.006(2)
C25 0.043(2) 0.053(3) 0.056(3) -0.010(2) 0.007(2) 0.001(2)
C26 0.054(3) 0.058(3) 0.068(3) 0.013(3) 0.011(2) 0.013(2)
C27 0.051(3) 0.060(3) 0.065(3) 0.016(3) 0.020(2) 0.007(2)
C28 0.047(2) 0.050(3) 0.040(2) -0.002(2) 0.0088(19) 0.000(2)
C29 0.040(2) 0.049(3) 0.039(2) 0.001(2) 0.0025(18) 0.000(2)
C210 0.042(2) 0.046(3) 0.049(2) 0.007(2) 0.003(2) 0.004(2)
C211 0.043(2) 0.059(3) 0.052(2) 0.008(2) 0.011(2) 0.003(2)
C212 0.042(2) 0.052(3) 0.063(3) 0.009(3) 0.012(2) 0.003(2)
C213 0.053(3) 0.063(3) 0.055(3) 0.015(2) 0.002(2) 0.011(2)
C214 0.046(2) 0.065(3) 0.045(2) 0.011(2) 0.008(2) 0.001(2)

loop_
_atom_type_symbol
_atom_type_description
_atom_type_scat_dispersion_real
_atom_type_scat_dispersion_imag
_atom_type_scat_source
C C 0.0033 0.0016 'International Tables Vol C Tables 4.2.6.8 and 6.1.1.4'
H H 0.0000 0.0000 'International Tables Vol C Tables 4.2.6.8 and 6.1.1.4'
N N 0.0061 0.0033 'International Tables Vol C Tables 4.2.6.8 and 6.1.1.4'
O O 0.0106 0.0060 'International Tables Vol C Tables 4.2.6.8 and 6.1.1.4'

loop_
_geom_angle_atom_site_label_1
_geom_angle_atom_site_label_2
_geom_angle_atom_site_label_3
_geom_angle
C21 N21 N22 118.9(3)
C21 N21 H21N 121(3)
N22 N21 H21N 119(3)
C28 N22 N21 117.1(3)
C25 N23 H33N 113(3)
C25 N23 H43N 115(3)
H33N N23 H43N 123(4)
C210 O22 H22O 107(3)
C212 O23 C215 118.1(3)
O13 C115 H15A 109.5
O13 C115 H15B 109.5
H15A C115 H15B 109.5
O13 C115 H15C 109.5
H15A C115 H15C 109.5
H15B C115 H15C 109.5
O23 C215 H15D 109.5
O23 C215 H15E 109.5
H15D C215 H15E 109.5
O23 C215 H15F 109.5
H15D C215 H15F 109.5
H15E C215 H15F 109.5
O11 C11 N11 120.9(4)
O11 C11 C12 123.4(3)
N11 C11 C12 115.7(3)
C17 C12 C13 117.5(4)
C17 C12 C11 124.2(4)
C13 C12 C11 118.3(4)
C14 C13 C12 121.4(4)
C14 C13 H13 119.3
C12 C13 H13 119.3
C13 C14 C15 121.0(4)
C13 C14 H14 119.5
C15 C14 H14 119.5
C14 C15 N13 121.2(4)
C14 C15 C16 118.3(4)
N13 C15 C16 120.4(5)
C17 C16 C15 120.1(4)
C17 C16 H16 119.9
C15 C16 H16 119.9
C16 C17 C12 121.5(4)
C16 C17 H17 119.2
C12 C17 H17 119.2
N12 C18 C19 120.2(4)
N12 C18 H18 119.9
C19 C18 H18 119.9
C114 C19 C110 117.4(4)
C114 C19 C18 120.1(4)
C110 C19 C18 122.4(3)
O12 C110 C111 117.6(4)
O12 C110 C19 121.1(4)
C111 C110 C19 121.2(4)
C110 C111 C112 119.9(4)
C110 C111 H111 120.0
C112 C111 H111 120.0
O13 C112 C113 124.7(4)
O13 C112 C111 115.2(4)
C113 C112 C111 120.0(4)
C114 C113 C112 119.0(4)
C114 C113 H113 120.5
C112 C113 H113 120.5
C113 C114 C19 122.4(4)
C113 C114 H114 118.8
C19 C114 H114 118.8
C11 N11 N12 118.4(3)
C11 N11 H11N 116(2)
N12 N11 H11N 124(2)
C18 N12 N11 117.0(3)
C15 N13 H13N 115(5)
C15 N13 H23N 117(3)
H13N N13 H23N 115(6)
C110 O12 H12O 111(3)
C112 O13 C115 118.3(4)
O21 C21 N21 121.8(4)
O21 C21 C22 122.9(4)
N21 C21 C22 115.2(4)
C27 C22 C23 117.0(4)
C27 C22 C21 119.7(4)
C23 C22 C21 123.2(4)
C22 C23 C24 121.7(4)
C22 C23 H23 119.2
C24 C23 H23 119.2
C23 C24 C25 120.2(4)
C23 C24 H24 119.9
C25 C24 H24 119.9
N23 C25 C26 120.8(4)
N23 C25 C24 120.8(4)
C26 C25 C24 118.4(4)
C27 C26 C25 120.1(4)
C27 C26 H26 120.0
C25 C26 H26 120.0
C26 C27 C22 122.5(4)
C26 C27 H27 118.7
C22 C27 H27 118.7
N22 C28 C29 121.3(4)
N22 C28 H28 119.3
C29 C28 H28 119.3
C214 C29 C210 117.2(3)
C214 C29 C28 120.6(4)
C210 C29 C28 122.1(4)
O22 C210 C211 117.1(4)
O22 C210 C29 121.8(4)
C211 C210 C29 121.1(4)
C212 C211 C210 119.7(4)
C212 C211 H211 120.2
C210 C211 H211 120.2
O23 C212 C211 123.9(4)
O23 C212 C213 115.6(4)
C211 C212 C213 120.4(4)
C214 C213 C212 119.5(4)
C214 C213 H213 120.3
C212 C213 H213 120.3
C213 C214 C29 122.1(4)
C213 C214 H214 119.0
C29 C214 H214 119.0

loop_
_geom_bond_atom_site_label_1
_geom_bond_atom_site_label_2
_geom_bond_distance
N21 C21 1.359(5)
N21 N22 1.378(4)
N21 H21N 0.88(4)
N22 C28 1.273(5)
N23 C25 1.388(6)
N23 H33N 0.88(2)
N23 H43N 0.86(2)
O21 C21 1.234(5)
O22 C210 1.353(5)
O22 H22O 0.83(2)
O23 C212 1.373(4)
O23 C215 1.429(5)
C115 O13 1.429(4)
C115 H15A 0.9600
C115 H15B 0.9600
C115 H15C 0.9600
C215 H15D 0.9600
C215 H15E 0.9600
C215 H15F 0.9600
C11 O11 1.236(4)
C11 N11 1.362(4)
C11 C12 1.478(5)
C12 C17 1.385(5)
C12 C13 1.385(5)
C13 C14 1.375(6)
C13 H13 0.9300
C14 C15 1.376(6)
C14 H14 0.9300
C15 N13 1.397(6)
C15 C16 1.397(6)
C16 C17 1.379(5)
C16 H16 0.9300
C17 H17 0.9300
C18 N12 1.284(4)
C18 C19 1.450(5)
C18 H18 0.9300
C19 C114 1.395(5)
C19 C110 1.405(5)
C110 O12 1.370(4)
C110 C111 1.375(5)
C111 C112 1.396(5)
C111 H111 0.9300
C112 O13 1.359(5)
C112 C113 1.394(6)
C113 C114 1.375(5)
C113 H113 0.9300
C114 H114 0.9300
N11 N12 1.386(4)
N11 H11N 0.85(2)
N13 H13N 0.88(3)
N13 H23N 0.86(2)
O12 H12O 0.86(2)
C21 C22 1.480(5)
C22 C27 1.383(6)
C22 C23 1.383(5)
C23 C24 1.390(5)
C23 H23 0.9300
C24 C25 1.393(6)
C24 H24 0.9300
C25 C26 1.388(6)
C26 C27 1.378(5)
C26 H26 0.9300
C27 H27 0.9300
C28 C29 1.449(5)
C28 H28 0.9300
C29 C214 1.393(5)
C29 C210 1.406(5)
C210 C211 1.384(5)
C211 C212 1.378(5)
C211 H211 0.9300
C212 C213 1.388(6)
C213 C214 1.370(6)
C213 H213 0.9300
C214 H214 0.9300

loop_
_geom_hbond_atom_site_label_D
_geom_hbond_atom_site_label_H
_geom_hbond_atom_site_label_A
_geom_hbond_distance_DH
_geom_hbond_distance_HA
_geom_hbond_distance_DA
_geom_hbond_angle_DHA
_geom_hbond_site_symmetry_A
C215 H15D N12 0.96 2.83 3.577(7) 135.5 .
C16 H16 O21 0.93 2.67 3.585(6) 166.9 1_645
C18 H18 O11 0.93 2.54 3.300(5) 138.7 2
C111 H111 O21 0.93 3.07 3.905(5) 149.8 2_564
N11 H11N O11 0.85(2) 2.01(2) 2.825(4) 159(3) 2
O12 H12O N12 0.86(2) 1.85(4) 2.591(5) 143(5) .
C26 H26 O11 0.93 2.64 3.405(6) 139.6 2_465
C28 H28 O21 0.93 2.81 3.586(5) 141.4 2_565
C211 H211 N23 0.93 2.58 3.497(6) 170.5 2_664
N21 H21N O21 0.88(4) 2.16(4) 3.037(4) 172(4) 2_565
O22 H22O N22 0.83(2) 1.87(3) 2.619(4) 149(4) .
N23 H43N O12 0.86(2) 2.53(3) 3.323(6) 154(4) 2_465

loop_
_geom_torsion_atom_site_label_1
_geom_torsion_atom_site_label_2
_geom_torsion_atom_site_label_3
_geom_torsion_atom_site_label_4
_geom_torsion
C21 N21 N22 C28 178.8(4)
O11 C11 C12 C17 -147.9(4)
N11 C11 C12 C17 34.3(6)
O11 C11 C12 C13 33.2(6)
N11 C11 C12 C13 -144.6(4)
C17 C12 C13 C14 -2.8(6)
C11 C12 C13 C14 176.2(4)
C12 C13 C14 C15 0.9(7)
C13 C14 C15 N13 179.9(4)
C13 C14 C15 C16 2.5(6)
C14 C15 C16 C17 -3.9(6)
N13 C15 C16 C17 178.7(4)
C15 C16 C17 C12 2.0(6)
C13 C12 C17 C16 1.3(6)
C11 C12 C17 C16 -177.6(4)
N12 C18 C19 C114 -179.9(4)
N12 C18 C19 C110 -4.3(6)
C114 C19 C110 O12 179.2(4)
C18 C19 C110 O12 3.4(6)
C114 C19 C110 C111 -0.7(6)
C18 C19 C110 C111 -176.5(4)
O12 C110 C111 C112 180.0(4)
C19 C110 C111 C112 -0.1(7)
C110 C111 C112 O13 -178.5(4)
C110 C111 C112 C113 0.4(7)
O13 C112 C113 C114 178.9(4)
C111 C112 C113 C114 0.2(7)
C112 C113 C114 C19 -1.0(7)
C110 C19 C114 C113 1.3(6)
C18 C19 C114 C113 177.2(4)
O11 C11 N11 N12 -1.5(6)
C12 C11 N11 N12 176.4(3)
C19 C18 N12 N11 174.7(4)
C11 N11 N12 C18 -175.2(4)
C113 C112 O13 C115 -5.2(7)
C111 C112 O13 C115 173.6(4)
N22 N21 C21 O21 -7.0(6)
N22 N21 C21 C22 170.9(4)
O21 C21 C22 C27 -23.8(7)
N21 C21 C22 C27 158.3(4)
O21 C21 C22 C23 152.6(4)
N21 C21 C22 C23 -25.3(6)
C27 C22 C23 C24 1.2(6)
C21 C22 C23 C24 -175.3(4)
C22 C23 C24 C25 0.3(7)
C23 C24 C25 N23 179.9(4)
C23 C24 C25 C26 -2.4(7)
N23 C25 C26 C27 -179.3(4)
C24 C25 C26 C27 2.9(7)
C25 C26 C27 C22 -1.4(7)
C23 C22 C27 C26 -0.6(7)
C21 C22 C27 C26 176.0(4)
N21 N22 C28 C29 175.8(4)
N22 C28 C29 C214 -176.0(4)
N22 C28 C29 C210 0.5(6)
C214 C29 C210 O22 179.6(4)
C28 C29 C210 O22 2.9(6)
C214 C29 C210 C211 -0.3(6)
C28 C29 C210 C211 -177.0(4)
O22 C210 C211 C212 -179.9(4)
C29 C210 C211 C212 0.0(6)
C215 O23 C212 C211 8.3(7)
C215 O23 C212 C213 -173.0(5)
C210 C211 C212 O23 178.8(4)
C210 C211 C212 C213 0.2(7)
O23 C212 C213 C214 -178.7(4)
C211 C212 C213 C214 0.0(7)
C212 C213 C214 C29 -0.3(7)
C210 C29 C214 C213 0.5(6)
C28 C29 C214 C213 177.2(4)
